data_1506758
loop_
_publ_author_name
'Kanno, Ken-ichiro'
'Liu, Yuanhong'
'Iesato, Atsushi'
'Nakajima, Kiyohiko'
'Takahashi, Tamotsu'

_publ_section_title
;
 Chromium-mediated synthesis of polycyclic aromatic compounds from
 halobiaryls.
;
_journal_issue 24
_journal_name_full 'Organic letters'
_journal_page_first 5453
_journal_page_last 5456
_journal_paper_doi 10.1021/ol052214x
_journal_volume 7
_journal_year 2005
_chemical_formula_moiety 'C30 H25 N '
_chemical_formula_sum 'C30 H25 N'
_chemical_formula_weight 399.53
_space_group_IT_number 14
_symmetry_cell_setting monoclinic
_symmetry_Int_Tables_number 14
_symmetry_space_group_name_Hall '-P 2yn'
_symmetry_space_group_name_H-M 'P 1 21/n 1'
_cell_angle_alpha 90
_cell_angle_beta 104.943(8)
_cell_angle_gamma 90
_cell_formula_units_Z 4
_cell_length_a 17.979(2)
_cell_length_b 10.718(1)
_cell_length_c 11.977(1)
_cell_measurement_reflns_used 25
_cell_measurement_temperature 298.2
_cell_measurement_theta_max 30.0
_cell_measurement_theta_min 25.7
_cell_volume 2229.9(4)
_computing_cell_refinement WinAFC
_computing_data_collection WinAFC
_computing_data_reduction 'teXsan Ver. 1.10'
_computing_publication_material 'teXsan Ver. 1.10'
_computing_structure_refinement 'teXsan Ver. 1.10'
_computing_structure_solution SHELXS86
_diffrn_measured_fraction_theta_full 0.9965
_diffrn_measured_fraction_theta_max 0.9965
_diffrn_measurement_device_type 'Rigaku AFC7S'
_diffrn_measurement_method \w-2\q
_diffrn_radiation_type 'Cu K\a'
_diffrn_radiation_wavelength 1.5418
_diffrn_reflns_av_R_equivalents 0.026
_diffrn_reflns_limit_h_max 21
_diffrn_reflns_limit_h_min -7
_diffrn_reflns_limit_k_max 13
_diffrn_reflns_limit_k_min 0
_diffrn_reflns_limit_l_max 14
_diffrn_reflns_limit_l_min -14
_diffrn_reflns_number 4820
_diffrn_reflns_theta_full 70.01
_diffrn_reflns_theta_max 70.01
_diffrn_standards_decay_% 0.16
_diffrn_standards_interval_count 150
_diffrn_standards_number 3
_exptl_absorpt_coefficient_mu 0.518
_exptl_absorpt_correction_T_max 0.997
_exptl_absorpt_correction_T_min 0.972
_exptl_absorpt_correction_type psi-scan
_exptl_absorpt_process_details '(North, Phillips & Mathews, 1968)'
_exptl_crystal_colour yellow
_exptl_crystal_density_diffrn 1.190
_exptl_crystal_density_method 'not measured'
_exptl_crystal_description prismatic
_exptl_crystal_size_max 0.300
_exptl_crystal_size_mid 0.250
_exptl_crystal_size_min 0.200
_refine_diff_density_max 0.59
_refine_diff_density_min -0.22
_refine_ls_extinction_coef 0.035(10)
_refine_ls_extinction_method 'Zachariasen(1967) type 2 Gaussian isotropic'
_refine_ls_goodness_of_fit_ref 3.383
_refine_ls_hydrogen_treatment noref
_refine_ls_number_parameters 281
_refine_ls_number_reflns 2852
_refine_ls_R_factor_gt 0.0984
_refine_ls_shift/su_max 0.0002
_refine_ls_structure_factor_coef F
_refine_ls_weighting_details 'w = 1/[\s^2^(Fo) + 0.00063|Fo|^2^]'
_refine_ls_weighting_scheme calc
_refine_ls_wR_factor_ref 0.1373
_reflns_number_gt 2852
_reflns_number_total 4215
_reflns_threshold_expression F^2^>2.0\s(F^2^)
_cod_data_source_file ol052214xsi20050914_044818.cif
_cod_data_source_block ai183
_cod_original_cell_volume 2230.0(4)
_cod_original_formula_sum 'C30 H25 N '
_cod_database_code 1506758

loop_
_symmetry_equiv_pos_as_xyz
x,y,z
1/2-x,1/2+y,1/2-z
-x,-y,-z
1/2+x,1/2-y,1/2+z

loop_
_atom_site_label
_atom_site_type_symbol
_atom_site_fract_x
_atom_site_fract_y
_atom_site_fract_z
_atom_site_U_iso_or_equiv
_atom_site_adp_type
_atom_site_occupancy
_atom_site_calc_flag
N(1) N 0.4121(2) 0.1787(3) 0.9473(3) 0.057(1) Uani 1.00 d
C(1) C 0.4907(2) 0.1862(4) 0.9679(3) 0.045(1) Uani 1.00 d
C(2) C 0.5283(3) 0.1175(4) 0.8996(4) 0.060(1) Uani 1.00 d
C(3) C 0.6064(3) 0.1259(7) 0.9316(6) 0.096(2) Uani 1.00 d
C(4) C 0.6469(4) 0.1836(7) 1.0128(7) 0.105(3) Uani 1.00 d
C(5) C 0.6117(3) 0.2540(5) 1.0736(4) 0.068(1) Uani 1.00 d
C(6) C 0.5333(2) 0.2605(4) 1.0577(3) 0.052(1) Uani 1.00 d
C(7) C 0.4912(2) 0.3327(4) 1.1254(3) 0.051(1) Uani 1.00 d
C(8) C 0.4132(2) 0.3221(4) 1.1036(3) 0.053(1) Uani 1.00 d
C(9) C 0.3707(2) 0.2426(4) 1.0120(3) 0.052(1) Uani 1.00 d
C(10) C 0.2931(3) 0.2185(5) 0.9706(4) 0.066(1) Uani 1.00 d
C(11) C 0.2871(4) 0.1263(7) 0.8690(7) 0.128(3) Uani 1.00 d
C(12) C 0.3685(3) 0.1067(4) 0.8591(4) 0.063(1) Uani 1.00 d
C(13) C 0.4046(3) 0.0392(5) 0.7847(4) 0.076(2) Uani 1.00 d
C(14) C 0.4829(3) 0.0460(4) 0.8031(4) 0.072(2) Uani 1.00 d
C(15) C 0.5367(2) 0.4149(4) 1.2188(3) 0.055(1) Uani 1.00 d
C(16) C 0.5772(3) 0.5175(5) 1.1906(4) 0.070(1) Uani 1.00 d
C(17) C 0.6147(3) 0.5987(5) 1.2737(5) 0.086(2) Uani 1.00 d
C(18) C 0.6149(4) 0.5803(6) 1.3885(5) 0.092(2) Uani 1.00 d
C(19) C 0.5765(3) 0.4799(7) 1.4180(4) 0.091(2) Uani 1.00 d
C(20) C 0.5374(3) 0.3957(5) 1.3333(4) 0.069(1) Uani 1.00 d
C(21) C 0.3676(2) 0.3922(5) 1.1728(3) 0.059(1) Uani 1.00 d
C(22) C 0.3656(3) 0.5199(5) 1.1722(4) 0.071(2) Uani 1.00 d
C(23) C 0.3245(3) 0.5817(6) 1.2393(5) 0.088(2) Uani 1.00 d
C(24) C 0.2851(3) 0.5170(7) 1.3036(5) 0.089(2) Uani 1.00 d
C(25) C 0.2874(3) 0.3891(6) 1.3036(4) 0.081(2) Uani 1.00 d
C(26) C 0.3280(3) 0.3267(5) 1.2383(4) 0.067(1) Uani 1.00 d
C(27) C 0.3516(4) -0.0333(6) 0.6876(5) 0.119(2) Uani 1.00 d
C(28) C 0.3197(4) 0.0484(7) 0.5803(5) 0.115(2) Uani 1.00 d
C(29) C 0.5257(5) -0.0162(8) 0.7250(6) 0.129(3) Uani 1.00 d
C(30) C 0.5498(5) 0.0790(8) 0.6453(6) 0.130(3) Uani 1.00 d
H(1) H 0.6328 0.0814 0.8849 0.1156 Uiso 1.00 calc
H(2) H 0.7014 0.1779 1.0313 0.1264 Uiso 1.00 calc
H(3) H 0.6429 0.3040 1.1330 0.0816 Uiso 1.00 calc
H(4) H 0.2522 0.2514 0.9983 0.0796 Uiso 1.00 calc
H(5) H 0.2416 0.0895 0.8224 0.1530 Uiso 1.00 calc
H(6) H 0.5784 0.5304 1.1126 0.0838 Uiso 1.00 calc
H(7) H 0.6410 0.6684 1.2530 0.1029 Uiso 1.00 calc
H(8) H 0.6414 0.6368 1.4463 0.1105 Uiso 1.00 calc
H(9) H 0.5765 0.4672 1.4965 0.1091 Uiso 1.00 calc
H(10) H 0.5115 0.3258 1.3544 0.0829 Uiso 1.00 calc
H(11) H 0.3919 0.5658 1.1264 0.0858 Uiso 1.00 calc
H(12) H 0.3240 0.6703 1.2404 0.1058 Uiso 1.00 calc
H(13) H 0.2563 0.5600 1.3478 0.1072 Uiso 1.00 calc
H(14) H 0.2607 0.3433 1.3491 0.0970 Uiso 1.00 calc
H(15) H 0.3288 0.2381 1.2383 0.0802 Uiso 1.00 calc
H(16) H 0.3794 -0.1009 0.6668 0.1425 Uiso 1.00 calc
H(17) H 0.3097 -0.0647 0.7139 0.1425 Uiso 1.00 calc
H(18) H 0.3612 0.0789 0.5524 0.1382 Uiso 1.00 calc
H(19) H 0.2863 0.0001 0.5219 0.1382 Uiso 1.00 calc
H(20) H 0.2920 0.1167 0.6003 0.1382 Uiso 1.00 calc
H(21) H 0.5704 -0.0557 0.7712 0.1545 Uiso 1.00 calc
H(22) H 0.4932 -0.0770 0.6791 0.1545 Uiso 1.00 calc
H(23) H 0.5825 0.1399 0.6907 0.1560 Uiso 1.00 calc
H(24) H 0.5766 0.0374 0.5974 0.1560 Uiso 1.00 calc
H(25) H 0.5053 0.1185 0.5985 0.1560 Uiso 1.00 calc

loop_
_atom_site_aniso_label
_atom_site_aniso_U_11
_atom_site_aniso_U_22
_atom_site_aniso_U_33
_atom_site_aniso_U_12
_atom_site_aniso_U_13
_atom_site_aniso_U_23
N(1) 0.052(2) 0.069(2) 0.050(2) -0.006(2) 0.013(2) 0.001(2)
C(1) 0.041(2) 0.055(2) 0.039(2) -0.002(2) 0.012(2) 0.001(2)
C(2) 0.062(3) 0.061(3) 0.059(2) 0.007(2) 0.021(2) 0.009(2)
C(3) 0.048(3) 0.143(6) 0.096(4) -0.004(3) 0.015(3) 0.032(4)
C(4) 0.086(4) 0.120(6) 0.114(5) 0.004(4) 0.035(4) 0.016(4)
C(5) 0.057(3) 0.079(3) 0.074(3) 0.001(2) 0.028(2) 0.004(3)
C(6) 0.047(2) 0.061(3) 0.049(2) -0.004(2) 0.013(2) 0.002(2)
C(7) 0.050(2) 0.062(3) 0.043(2) -0.003(2) 0.013(2) 0.000(2)
C(8) 0.052(2) 0.061(2) 0.046(2) 0.000(2) 0.016(2) 0.001(2)
C(9) 0.048(2) 0.063(3) 0.047(2) -0.003(2) 0.016(2) -0.002(2)
C(10) 0.054(2) 0.084(3) 0.055(2) -0.008(2) 0.004(2) 0.000(2)
C(11) 0.112(5) 0.108(5) 0.127(6) -0.038(4) -0.032(4) 0.069(5)
C(12) 0.052(2) 0.064(3) 0.066(3) -0.011(2) 0.001(2) 0.005(2)
C(13) 0.100(4) 0.061(3) 0.054(3) -0.004(3) -0.003(3) -0.005(2)
C(14) 0.101(4) 0.061(3) 0.056(3) 0.012(3) 0.024(3) -0.007(2)
C(15) 0.051(2) 0.065(3) 0.045(2) -0.002(2) 0.007(2) 0.001(2)
C(16) 0.068(3) 0.074(3) 0.061(3) -0.014(2) 0.004(2) 0.006(2)
C(17) 0.091(4) 0.078(3) 0.072(3) -0.016(3) -0.010(3) 0.008(3)
C(18) 0.092(4) 0.087(4) 0.082(4) -0.014(3) -0.006(3) -0.023(3)
C(19) 0.086(4) 0.128(5) 0.052(3) -0.012(4) 0.006(3) -0.016(3)
C(20) 0.066(3) 0.087(3) 0.053(2) -0.012(3) 0.014(2) -0.002(2)
C(21) 0.048(2) 0.078(3) 0.049(2) 0.001(2) 0.008(2) -0.005(2)
C(22) 0.072(3) 0.073(3) 0.069(3) 0.011(3) 0.016(2) 0.008(3)
C(23) 0.084(4) 0.083(4) 0.092(4) 0.019(3) 0.012(3) -0.020(3)
C(24) 0.075(3) 0.112(5) 0.084(4) 0.011(3) 0.026(3) -0.033(4)
C(25) 0.064(3) 0.119(5) 0.066(3) -0.003(3) 0.029(2) -0.017(3)
C(26) 0.059(3) 0.080(3) 0.068(3) -0.005(2) 0.028(2) -0.008(3)
C(27) 0.155(6) 0.090(4) 0.082(4) -0.017(4) -0.024(4) -0.021(4)
C(28) 0.116(5) 0.132(6) 0.073(4) -0.005(4) -0.019(3) -0.018(4)
C(29) 0.189(8) 0.119(6) 0.094(5) 0.029(5) 0.066(5) -0.029(4)
C(30) 0.163(7) 0.161(7) 0.085(4) -0.010(6) 0.067(5) -0.031(5)

loop_
_atom_type_symbol
_atom_type_description
_atom_type_scat_dispersion_real
_atom_type_scat_dispersion_imag
_atom_type_scat_source
C C 0.018 0.009
;International Tables for Crystallography
(1992, Vol. C, Tables 4.2.6.8 and 6.1.1.1)
;
H H 0.000 0.000
;International Tables for Crystallography
(1992, Vol. C, Table 6.1.1.2)
;
N N 0.031 0.018
;International Tables for Crystallography
(1992, Vol. C, Tables 4.2.6.8 and 6.1.1.1)
;

loop_
_geom_angle_atom_site_label_1
_geom_angle_atom_site_label_2
_geom_angle_atom_site_label_3
_geom_angle
_geom_angle_site_symmetry_2
_geom_angle_site_symmetry_3
_geom_angle_publ_flag
C(1) N(1) C(9) 123.1(3) 1_555 1_555 yes
C(1) N(1) C(12) 121.7(4) 1_555 1_555 yes
C(9) N(1) C(12) 115.2(4) 1_555 1_555 yes
N(1) C(1) C(2) 119.7(4) 1_555 1_555 yes
N(1) C(1) C(6) 120.4(3) 1_555 1_555 yes
C(2) C(1) C(6) 120.0(4) 1_555 1_555 yes
C(1) C(2) C(3) 114.8(5) 1_555 1_555 yes
C(1) C(2) C(14) 119.2(4) 1_555 1_555 yes
C(3) C(2) C(14) 126.0(5) 1_555 1_555 yes
C(2) C(3) C(4) 128.2(7) 1_555 1_555 yes
C(3) C(4) C(5) 117.2(7) 1_555 1_555 yes
C(4) C(5) C(6) 125.0(5) 1_555 1_555 yes
C(1) C(6) C(5) 114.6(4) 1_555 1_555 yes
C(1) C(6) C(7) 118.0(3) 1_555 1_555 yes
C(5) C(6) C(7) 127.4(4) 1_555 1_555 yes
C(6) C(7) C(8) 120.2(4) 1_555 1_555 yes
C(6) C(7) C(15) 117.8(3) 1_555 1_555 yes
C(8) C(7) C(15) 122.0(4) 1_555 1_555 yes
C(7) C(8) C(9) 120.8(4) 1_555 1_555 yes
C(7) C(8) C(21) 122.1(4) 1_555 1_555 yes
C(9) C(8) C(21) 117.2(3) 1_555 1_555 yes
N(1) C(9) C(8) 117.5(3) 1_555 1_555 yes
N(1) C(9) C(10) 110.2(4) 1_555 1_555 yes
C(8) C(9) C(10) 132.2(4) 1_555 1_555 yes
C(9) C(10) C(11) 105.1(4) 1_555 1_555 yes
C(10) C(11) C(12) 106.1(5) 1_555 1_555 yes
N(1) C(12) C(11) 103.4(5) 1_555 1_555 yes
N(1) C(12) C(13) 120.2(4) 1_555 1_555 yes
C(11) C(12) C(13) 136.4(5) 1_555 1_555 yes
C(12) C(13) C(14) 119.2(4) 1_555 1_555 yes
C(12) C(13) C(27) 116.2(5) 1_555 1_555 yes
C(14) C(13) C(27) 124.6(5) 1_555 1_555 yes
C(2) C(14) C(13) 120.0(4) 1_555 1_555 yes
C(2) C(14) C(29) 117.1(6) 1_555 1_555 yes
C(13) C(14) C(29) 122.9(6) 1_555 1_555 yes
C(7) C(15) C(16) 119.9(4) 1_555 1_555 yes
C(7) C(15) C(20) 121.2(4) 1_555 1_555 yes
C(16) C(15) C(20) 118.8(4) 1_555 1_555 yes
C(15) C(16) C(17) 120.9(5) 1_555 1_555 yes
C(16) C(17) C(18) 120.4(5) 1_555 1_555 yes
C(17) C(18) C(19) 119.6(5) 1_555 1_555 yes
C(18) C(19) C(20) 120.6(5) 1_555 1_555 yes
C(15) C(20) C(19) 119.7(5) 1_555 1_555 yes
C(8) C(21) C(22) 120.9(4) 1_555 1_555 yes
C(8) C(21) C(26) 119.5(4) 1_555 1_555 yes
C(22) C(21) C(26) 119.6(4) 1_555 1_555 yes
C(21) C(22) C(23) 119.4(5) 1_555 1_555 yes
C(22) C(23) C(24) 121.0(6) 1_555 1_555 yes
C(23) C(24) C(25) 119.2(5) 1_555 1_555 yes
C(24) C(25) C(26) 120.5(5) 1_555 1_555 yes
C(21) C(26) C(25) 120.3(5) 1_555 1_555 yes
C(13) C(27) C(28) 112.0(5) 1_555 1_555 yes
C(14) C(29) C(30) 111.3(6) 1_555 1_555 yes

loop_
_geom_bond_atom_site_label_1
_geom_bond_atom_site_label_2
_geom_bond_distance
_geom_bond_publ_flag
N(1) C(1) 1.373(5) yes
N(1) C(9) 1.385(5) yes
N(1) C(12) 1.378(5) yes
C(1) C(2) 1.398(5) yes
C(1) C(6) 1.397(5) yes
C(2) C(3) 1.360(7) yes
C(2) C(14) 1.451(7) yes
C(3) C(4) 1.222(9) yes
C(4) C(5) 1.318(8) yes
C(5) C(6) 1.375(6) yes
C(6) C(7) 1.464(5) yes
C(7) C(8) 1.365(5) yes
C(7) C(15) 1.491(5) yes
C(8) C(9) 1.442(6) yes
C(8) C(21) 1.507(6) yes
C(9) C(10) 1.379(6) yes
C(10) C(11) 1.550(10) yes
C(11) C(12) 1.513(9) yes
C(12) C(13) 1.427(7) yes
C(13) C(14) 1.369(7) yes
C(13) C(27) 1.515(7) yes
C(14) C(29) 1.510(7) yes
C(15) C(16) 1.408(6) yes
C(15) C(20) 1.383(6) yes
C(16) C(17) 1.363(7) yes
C(17) C(18) 1.388(8) yes
C(18) C(19) 1.373(8) yes
C(19) C(20) 1.404(7) yes
C(21) C(22) 1.369(7) yes
C(21) C(26) 1.380(6) yes
C(22) C(23) 1.391(7) yes
C(23) C(24) 1.363(8) yes
C(24) C(25) 1.371(8) yes
C(25) C(26) 1.373(6) yes
C(27) C(28) 1.539(9) yes
C(29) C(30) 1.53(1) yes

loop_
_cod_related_entry_id
_cod_related_entry_code
_cod_related_entry_database
1 21156939 ChemSpider
